data_4129910
loop_
_publ_author_name
'Liniger, Marc'
'VanderVelde, David G.'
'Takase, Michael K.'
'Shahgholi, Mona'
'Stoltz, Brian M.'

_publ_section_title
;
 Total Synthesis and Characterization of 7-Hypoquinuclidonium
 Tetrafluoroborate and 7-Hypoquinuclidone BF3 Complex.
;
_journal_issue 3
_journal_name_full 'Journal of the American Chemical Society'
_journal_page_first 969
_journal_page_last 974
_journal_paper_doi 10.1021/jacs.5b11750
_journal_volume 138
_journal_year 2016
_chemical_formula_sum 'C6 H9 B F3 N O'
_chemical_formula_weight 178.95
_space_group_crystal_system orthorhombic
_space_group_IT_number 62
_space_group_name_Hall '-P 2ac 2n'
_space_group_name_H-M_alt 'P n m a'
_atom_sites_solution_hydrogens geom
_atom_sites_solution_primary direct
_atom_sites_solution_secondary difmap
_audit_creation_method SHELXL-2014/7
_cell_angle_alpha 90
_cell_angle_beta 90
_cell_angle_gamma 90
_cell_formula_units_Z 4
_cell_length_a 11.4731(4)
_cell_length_b 8.2140(2)
_cell_length_c 7.6132(3)
_cell_measurement_reflns_used 9198
_cell_measurement_temperature 100(2)
_cell_measurement_theta_max 36.21
_cell_measurement_theta_min 3.05
_cell_volume 717.47(4)
_computing_cell_refinement 'SAINT v8.34A (Bruker-AXS, 2007)'
_computing_data_collection 'APEX2 v2014.7-1 (Bruker-AXS, 2014)'
_computing_data_reduction 'SAINT v8.34A (Bruker-AXS, 2007)'
_computing_molecular_graphics 'Bruker SHELXTL'
_computing_publication_material 'Bruker SHELXTL'
_computing_structure_refinement 'SHELXL-2014/7 (Sheldrick, 2014)'
_computing_structure_solution 'SHELXS-2013/1 (She ldrick, 2013)'
_diffrn_ambient_temperature 100(2)
_diffrn_detector_area_resol_mean 10.24
_diffrn_measured_fraction_theta_full 0.996
_diffrn_measured_fraction_theta_max 0.995
_diffrn_measurement_device_type 'Bruker D8 VENTURE Kappa Duo PHOTON 100 CMOS'
_diffrn_measurement_method '\f and \w scans'
_diffrn_radiation_type MoK\a
_diffrn_radiation_wavelength 0.71073
_diffrn_reflns_av_R_equivalents 0.0355
_diffrn_reflns_av_unetI/netI 0.0187
_diffrn_reflns_Laue_measured_fraction_full 0.996
_diffrn_reflns_Laue_measured_fraction_max 0.995
_diffrn_reflns_limit_h_max 18
_diffrn_reflns_limit_h_min -19
_diffrn_reflns_limit_k_max 13
_diffrn_reflns_limit_k_min -12
_diffrn_reflns_limit_l_max 12
_diffrn_reflns_limit_l_min -12
_diffrn_reflns_number 17613
_diffrn_reflns_point_group_measured_fraction_full 0.996
_diffrn_reflns_point_group_measured_fraction_max 0.995
_diffrn_reflns_theta_full 25.242
_diffrn_reflns_theta_max 36.320
_diffrn_reflns_theta_min 3.211
_diffrn_source 'I\mS HB micro-focus sealed tube'
_exptl_absorpt_coefficient_mu 0.160
_exptl_absorpt_correction_T_max 0.7471
_exptl_absorpt_correction_T_min 0.6989
_exptl_absorpt_correction_type multi-scan
_exptl_absorpt_process_details 'SADABS-2014/4 (Sheldrick, 2014)'
_exptl_crystal_colour colourless
_exptl_crystal_density_diffrn 1.657
_exptl_crystal_density_method 'not measured'
_exptl_crystal_description Block
_exptl_crystal_F_000 368
_exptl_crystal_size_max 0.350
_exptl_crystal_size_mid 0.350
_exptl_crystal_size_min 0.350
_refine_diff_density_max 0.421
_refine_diff_density_min -0.261
_refine_diff_density_rms 0.056
_refine_ls_extinction_method none
_refine_ls_goodness_of_fit_ref 1.038
_refine_ls_hydrogen_treatment constr
_refine_ls_matrix_type full
_refine_ls_number_parameters 64
_refine_ls_number_reflns 1826
_refine_ls_number_restraints 0
_refine_ls_restrained_S_all 1.038
_refine_ls_R_factor_all 0.0404
_refine_ls_R_factor_gt 0.0317
_refine_ls_shift/su_max 0.000
_refine_ls_shift/su_mean 0.000
_refine_ls_structure_factor_coef Fsqd
_refine_ls_weighting_details 'w=1/[\s^2^(Fo^2^)+(0.0399P)^2^+0.2207P] where P=(Fo^2^+2Fc^2^)/3'
_refine_ls_weighting_scheme calc
_refine_ls_wR_factor_gt 0.0824
_refine_ls_wR_factor_ref 0.0863
_reflns_Friedel_coverage 0.000
_reflns_number_gt 1557
_reflns_number_total 1826
_reflns_threshold_expression 'I > 2\s(I)'
_cod_data_source_file ja5b11750_si_002.cif
_cod_data_source_block P15025
_cod_database_code 4129910
_shelx_shelxl_version_number 2014/7
_shelx_space_group_comment
; 
The symmetry employed for this shelxl refinement is uniquely defined 
by the following loop, which should always be used as a source of 
symmetry information in preference to the above space-group names. 
They are only intended as comments. 
;
_shelx_estimated_absorpt_t_min 0.946
_shelx_estimated_absorpt_t_max 0.946

loop_
_space_group_symop_operation_xyz
'x, y, z'
'-x+1/2, -y, z+1/2'
'-x, y+1/2, -z'
'x+1/2, -y+1/2, -z+1/2'
'-x, -y, -z'
'x-1/2, y, -z-1/2'
'x, -y-1/2, z'
'-x-1/2, y-1/2, z-1/2'

loop_
_atom_site_label
_atom_site_type_symbol
_atom_site_fract_x
_atom_site_fract_y
_atom_site_fract_z
_atom_site_U_iso_or_equiv
_atom_site_adp_type
_atom_site_occupancy
_atom_site_site_symmetry_order
_atom_site_calc_flag
_atom_site_refinement_flags_posn
_atom_site_refinement_flags_adp
_atom_site_refinement_flags_occupancy
B1 B 0.35886(9) 0.7500 0.37771(13) 0.01238(17) Uani 1 2 d S T P
F1 F 0.41023(4) 0.88937(6) 0.31237(6) 0.01894(11) Uani 1 1 d . . .
F2 F 0.23974(6) 0.7500 0.34768(9) 0.01990(14) Uani 1 2 d S T P
N1 N 0.37546(6) 0.7500 0.58723(9) 0.00858(13) Uani 1 2 d S T P
C1 C 0.49872(7) 0.7500 0.66246(11) 0.00941(14) Uani 1 2 d S T P
C2 C 0.46748(8) 0.7500 0.85488(11) 0.01093(15) Uani 1 2 d S T P
H2 H 0.5347 0.7500 0.9385 0.013 Uiso 1 2 calc R U P
O1 O 0.58554(6) 0.7500 0.57785(10) 0.01402(14) Uani 1 2 d S T P
C3 C 0.38806(6) 0.90102(8) 0.86161(8) 0.01333(12) Uani 1 1 d . . .
H3A H 0.4342 1.0017 0.8781 0.016 Uiso 1 1 calc R U .
H3B H 0.3303 0.8920 0.9577 0.016 Uiso 1 1 calc R U .
C4 C 0.32738(5) 0.89931(7) 0.67916(8) 0.01117(11) Uani 1 1 d . . .
H4A H 0.2417 0.8913 0.6924 0.013 Uiso 1 1 calc R U .
H4B H 0.3462 0.9993 0.6123 0.013 Uiso 1 1 calc R U .

loop_
_atom_site_aniso_label
_atom_site_aniso_U_11
_atom_site_aniso_U_22
_atom_site_aniso_U_33
_atom_site_aniso_U_23
_atom_site_aniso_U_13
_atom_site_aniso_U_12
B1 0.0161(4) 0.0113(4) 0.0098(4) 0.000 -0.0020(3) 0.000
F1 0.0285(2) 0.0157(2) 0.01267(19) 0.00424(15) 0.00008(15) -0.00425(17)
F2 0.0176(3) 0.0240(3) 0.0181(3) 0.000 -0.0087(2) 0.000
N1 0.0085(3) 0.0078(3) 0.0094(3) 0.000 -0.0006(2) 0.000
C1 0.0093(3) 0.0070(3) 0.0119(3) 0.000 -0.0013(2) 0.000
C2 0.0115(3) 0.0120(4) 0.0093(3) 0.000 -0.0016(2) 0.000
O1 0.0104(3) 0.0135(3) 0.0182(3) 0.000 0.0031(2) 0.000
C3 0.0157(2) 0.0131(3) 0.0111(2) -0.00318(19) -0.00102(19) 0.0020(2)
C4 0.0116(2) 0.0100(2) 0.0119(2) -0.00135(18) -0.00045(18) 0.00275(19)

loop_
_atom_type_symbol
_atom_type_description
_atom_type_scat_dispersion_real
_atom_type_scat_dispersion_imag
_atom_type_scat_source
C C 0.0033 0.0016 'International Tables Vol C Tables 4.2.6.8 and 6.1.1.4'
H H 0.0000 0.0000 'International Tables Vol C Tables 4.2.6.8 and 6.1.1.4'
B B 0.0013 0.0007 'International Tables Vol C Tables 4.2.6.8 and 6.1.1.4'
N N 0.0061 0.0033 'International Tables Vol C Tables 4.2.6.8 and 6.1.1.4'
O O 0.0106 0.0060 'International Tables Vol C Tables 4.2.6.8 and 6.1.1.4'
F F 0.0171 0.0103 'International Tables Vol C Tables 4.2.6.8 and 6.1.1.4'

loop_
_geom_angle_atom_site_label_1
_geom_angle_atom_site_label_2
_geom_angle_atom_site_label_3
_geom_angle
_geom_angle_site_symmetry_1
_geom_angle_site_symmetry_3
F1 B1 F1 112.07(8) 7_575 .
F1 B1 F2 111.20(5) 7_575 .
F1 B1 F2 111.20(5) . .
F1 B1 N1 107.89(5) 7_575 .
F1 B1 N1 107.89(5) . .
F2 B1 N1 106.30(8) . .
C4 N1 C4 107.99(6) . 7_575
C4 N1 C1 99.44(4) . .
C4 N1 C1 99.44(4) 7_575 .
C4 N1 B1 114.54(4) . .
C4 N1 B1 114.53(4) 7_575 .
C1 N1 B1 118.86(7) . .
O1 C1 C2 136.64(8) . .
O1 C1 N1 125.06(8) . .
C2 C1 N1 98.30(6) . .
C1 C2 C3 99.96(5) . 7_575
C1 C2 C3 99.96(5) . .
C3 C2 C3 107.31(7) 7_575 .
C1 C2 H2 115.8 . .
C3 C2 H2 115.8 7_575 .
C3 C2 H2 115.8 . .
C2 C3 C4 103.18(5) . .
C2 C3 H3A 111.1 . .
C4 C3 H3A 111.1 . .
C2 C3 H3B 111.1 . .
C4 C3 H3B 111.1 . .
H3A C3 H3B 109.1 . .
N1 C4 C3 104.89(5) . .
N1 C4 H4A 110.8 . .
C3 C4 H4A 110.8 . .
N1 C4 H4B 110.8 . .
C3 C4 H4B 110.8 . .
H4A C4 H4B 108.8 . .

loop_
_geom_bond_atom_site_label_1
_geom_bond_atom_site_label_2
_geom_bond_distance
_geom_bond_site_symmetry_2
B1 F1 1.3803(7) 7_575
B1 F1 1.3803(7) .
B1 F2 1.3857(12) .
B1 N1 1.6065(12) .
N1 C4 1.5160(7) .
N1 C4 1.5161(7) 7_575
N1 C1 1.5258(11) .
C1 O1 1.1862(11) .
C1 C2 1.5082(12) .
C2 C3 1.5401(8) 7_575
C2 C3 1.5401(8) .
C2 H2 1.0000 .
C3 C4 1.5538(9) .
C3 H3A 0.9900 .
C3 H3B 0.9900 .
C4 H4A 0.9900 .
C4 H4B 0.9900 .

loop_
_geom_hbond_atom_site_label_D
_geom_hbond_atom_site_label_H
_geom_hbond_atom_site_label_A
_geom_hbond_distance_DH
_geom_hbond_distance_HA
_geom_hbond_distance_DA
_geom_hbond_angle_DHA
_geom_hbond_site_symmetry_A
C3 H3A F1 0.99 2.47 3.1741(8) 128.0 5_676
C4 H4B O1 0.99 2.64 3.6227(8) 174.3 5_676

loop_
_geom_torsion_atom_site_label_1
_geom_torsion_atom_site_label_2
_geom_torsion_atom_site_label_3
_geom_torsion_atom_site_label_4
_geom_torsion
_geom_torsion_site_symmetry_1
_geom_torsion_site_symmetry_4
F1 B1 N1 C4 177.85(6) 7_575 .
F1 B1 N1 C4 56.58(9) . .
F2 B1 N1 C4 -62.78(5) . .
F1 B1 N1 C4 -56.58(9) 7_575 7_575
F1 B1 N1 C4 -177.85(6) . 7_575
F2 B1 N1 C4 62.78(5) . 7_575
F1 B1 N1 C1 60.64(6) 7_575 .
F1 B1 N1 C1 -60.64(6) . .
F2 B1 N1 C1 180.000(0) . .
C4 N1 C1 O1 -124.91(4) . .
C4 N1 C1 O1 124.91(4) 7_575 .
B1 N1 C1 O1 0.000(0) . .
C4 N1 C1 C2 55.09(4) . .
C4 N1 C1 C2 -55.09(4) 7_575 .
B1 N1 C1 C2 180.000(0) . .
O1 C1 C2 C3 -125.14(4) . 7_575
N1 C1 C2 C3 54.86(4) . 7_575
O1 C1 C2 C3 125.14(4) . .
N1 C1 C2 C3 -54.86(4) . .
C1 C2 C3 C4 33.32(6) . .
C3 C2 C3 C4 -70.48(7) 7_575 .
C4 N1 C4 C3 69.51(7) 7_575 .
C1 N1 C4 C3 -33.72(6) . .
B1 N1 C4 C3 -161.57(6) . .
C2 C3 C4 N1 0.55(6) . .
